data_4087108
loop_
_publ_author_name
'Zhang, Lei'
'Fang, Bo'
'Hou, Guohua'
'Zi, Guofu'
'Ding, Wanjian'
'Walter, Marc D.'

_publ_section_title
;
 Experimental and Computational Studies of a Uranium Metallacyclocumulene
;
_journal_issue 4
_journal_name_full Organometallics
_journal_page_first 898
_journal_paper_doi 10.1021/acs.organomet.6b00936
_journal_volume 36
_journal_year 2017
_chemical_formula_moiety 'C37 H53 N S Si2 U'
_chemical_formula_sum 'C37 H53 N S Si2 U'
_chemical_formula_weight 838.07
_space_group_crystal_system monoclinic
_space_group_IT_number 14
_space_group_name_Hall '-P 2yn'
_space_group_name_H-M_alt 'P 1 21/n 1'
_symmetry_space_group_name_Hall '-P 2yn'
_symmetry_space_group_name_H-M 'P 1 21/n 1'
_atom_sites_solution_hydrogens geom
_audit_creation_method SHELXL-2014/7
_cell_angle_alpha 90
_cell_angle_beta 106.141(12)
_cell_angle_gamma 90
_cell_formula_units_Z 4
_cell_length_a 12.293(8)
_cell_length_b 21.760(15)
_cell_length_c 14.789(10)
_cell_measurement_reflns_used 6715
_cell_measurement_temperature 100(2)
_cell_measurement_theta_max 27.18
_cell_measurement_theta_min 2.36
_cell_volume 3800(4)
_computing_cell_refinement 'Bruker SAINT'
_computing_data_collection 'Bruker APEX2'
_computing_data_reduction 'Bruker SAINT'
_computing_molecular_graphics 'Bruker SHELXTL'
_computing_publication_material 'Bruker SHELXTL'
_computing_structure_refinement 'SHELXL-2014/7 (Sheldrick, 2014)'
_computing_structure_solution 'SHELXS-97 (Sheldrick 2008)'
_diffrn_ambient_temperature 100(2)
_diffrn_measured_fraction_theta_full 0.998
_diffrn_measured_fraction_theta_max 0.984
_diffrn_measurement_device_type 'Bruker APEX-II CCD'
_diffrn_measurement_method '\f and \w scans'
_diffrn_radiation_type MoK\a
_diffrn_radiation_wavelength 0.71073
_diffrn_reflns_av_R_equivalents 0.1070
_diffrn_reflns_av_unetI/netI 0.1150
_diffrn_reflns_Laue_measured_fraction_full 0.998
_diffrn_reflns_Laue_measured_fraction_max 0.984
_diffrn_reflns_limit_h_max 15
_diffrn_reflns_limit_h_min -15
_diffrn_reflns_limit_k_max 28
_diffrn_reflns_limit_k_min -26
_diffrn_reflns_limit_l_max 19
_diffrn_reflns_limit_l_min -11
_diffrn_reflns_number 25182
_diffrn_reflns_point_group_measured_fraction_full 0.998
_diffrn_reflns_point_group_measured_fraction_max 0.984
_diffrn_reflns_theta_full 25.242
_diffrn_reflns_theta_max 27.770
_diffrn_reflns_theta_min 1.712
_exptl_absorpt_coefficient_mu 4.414
_exptl_absorpt_correction_T_max 0.75
_exptl_absorpt_correction_T_min 0.57
_exptl_absorpt_correction_type multi-scan
_exptl_absorpt_process_details SADABS
_exptl_crystal_colour brown
_exptl_crystal_density_diffrn 1.465
_exptl_crystal_description block
_exptl_crystal_F_000 1672
_exptl_crystal_size_max 0.200
_exptl_crystal_size_mid 0.200
_exptl_crystal_size_min 0.200
_refine_diff_density_max 1.795
_refine_diff_density_min -2.074
_refine_diff_density_rms 0.231
_refine_ls_extinction_method none
_refine_ls_goodness_of_fit_ref 0.988
_refine_ls_hydrogen_treatment constr
_refine_ls_matrix_type full
_refine_ls_number_parameters 395
_refine_ls_number_reflns 8840
_refine_ls_number_restraints 0
_refine_ls_restrained_S_all 0.988
_refine_ls_R_factor_all 0.0727
_refine_ls_R_factor_gt 0.0520
_refine_ls_shift/su_max 0.001
_refine_ls_shift/su_mean 0.000
_refine_ls_structure_factor_coef Fsqd
_refine_ls_weighting_details 'w=1/[\s^2^(Fo^2^)+(0.0474P)^2^] where P=(Fo^2^+2Fc^2^)/3'
_refine_ls_weighting_scheme calc
_refine_ls_wR_factor_gt 0.1220
_refine_ls_wR_factor_ref 0.1340
_reflns_Friedel_coverage 0.000
_reflns_number_gt 6632
_reflns_number_total 8840
_reflns_threshold_expression 'I > 2\s(I)'
_cod_data_source_file om6b00936_si_002.cif
_cod_data_source_block compound6
_cod_database_code 4087108
_shelx_shelxl_version_number 2014/7
_shelx_space_group_comment
; 
The symmetry employed for this shelxl refinement is uniquely defined 
by the following loop, which should always be used as a source of 
symmetry information in preference to the above space-group names. 
They are only intended as comments. 
;
_shelx_estimated_absorpt_t_min 0.472
_shelx_estimated_absorpt_t_max 0.472

loop_
_space_group_symop_operation_xyz
'x, y, z'
'-x+1/2, y+1/2, -z+1/2'
'-x, -y, -z'
'x-1/2, -y-1/2, z-1/2'

loop_
_atom_site_label
_atom_site_type_symbol
_atom_site_fract_x
_atom_site_fract_y
_atom_site_fract_z
_atom_site_U_iso_or_equiv
_atom_site_adp_type
_atom_site_occupancy
_atom_site_site_symmetry_order
_atom_site_calc_flag
_atom_site_refinement_flags_posn
_atom_site_refinement_flags_adp
C1 C 0.2853(6) 0.9807(3) 0.0805(5) 0.0286(14) Uani 1 1 d . .
C2 C 0.3989(6) 0.9615(3) 0.0954(5) 0.0374(17) Uani 1 1 d . .
C3 C 0.3986(7) 0.8998(3) 0.0679(5) 0.0384(18) Uani 1 1 d . .
C4 C 0.2860(7) 0.8810(3) 0.0340(4) 0.0346(17) Uani 1 1 d . .
C5 C 0.2147(6) 0.9300(3) 0.0413(4) 0.0310(15) Uani 1 1 d . .
C6 C 0.2457(7) 1.0447(3) 0.0934(6) 0.050(2) Uani 1 1 d . .
H6A H 0.3018 1.0650 0.1451 0.075 Uiso 1 1 calc R U
H6B H 0.1730 1.0426 0.1084 0.075 Uiso 1 1 calc R U
H6C H 0.2365 1.0682 0.0353 0.075 Uiso 1 1 calc R U
C7 C 0.5026(7) 1.0018(5) 0.1241(6) 0.067(3) Uani 1 1 d . .
H7A H 0.5628 0.9802 0.1707 0.101 Uiso 1 1 calc R U
H7B H 0.4839 1.0400 0.1517 0.101 Uiso 1 1 calc R U
H7C H 0.5283 1.0115 0.0687 0.101 Uiso 1 1 calc R U
C8 C 0.5014(7) 0.8623(5) 0.0651(6) 0.068(3) Uani 1 1 d . .
H8A H 0.5302 0.8768 0.0133 0.102 Uiso 1 1 calc R U
H8B H 0.4802 0.8189 0.0552 0.102 Uiso 1 1 calc R U
H8C H 0.5604 0.8670 0.1248 0.102 Uiso 1 1 calc R U
C9 C 0.2401(8) 0.8218(3) -0.0141(6) 0.059(3) Uani 1 1 d . .
H9A H 0.3021 0.7923 -0.0074 0.088 Uiso 1 1 calc R U
H9B H 0.2044 0.8296 -0.0810 0.088 Uiso 1 1 calc R U
H9C H 0.1839 0.8049 0.0148 0.088 Uiso 1 1 calc R U
C10 C 0.0871(6) 0.9307(4) 0.0042(6) 0.050(2) Uani 1 1 d . .
H10A H 0.0652 0.9449 -0.0612 0.075 Uiso 1 1 calc R U
H10B H 0.0555 0.9584 0.0426 0.075 Uiso 1 1 calc R U
H10C H 0.0577 0.8891 0.0072 0.075 Uiso 1 1 calc R U
C11 C 0.3673(5) 0.9592(3) 0.3929(4) 0.0274(14) Uani 1 1 d . .
C12 C 0.4642(6) 0.9674(3) 0.3621(5) 0.0342(16) Uani 1 1 d . .
C13 C 0.5178(5) 0.9097(3) 0.3627(5) 0.0312(15) Uani 1 1 d . .
C14 C 0.4523(5) 0.8659(3) 0.3954(4) 0.0276(14) Uani 1 1 d . .
C15 C 0.3578(6) 0.8955(3) 0.4132(5) 0.0281(15) Uani 1 1 d . .
C16 C 0.2984(7) 1.0104(3) 0.4163(5) 0.047(2) Uani 1 1 d . .
H16A H 0.3438 1.0328 0.4714 0.070 Uiso 1 1 calc R U
H16B H 0.2309 0.9934 0.4301 0.070 Uiso 1 1 calc R U
H16C H 0.2752 1.0385 0.3626 0.070 Uiso 1 1 calc R U
C17 C 0.5101(7) 1.0295(3) 0.3476(6) 0.050(2) Uani 1 1 d . .
H17A H 0.5327 1.0515 0.4077 0.076 Uiso 1 1 calc R U
H17B H 0.4515 1.0530 0.3024 0.076 Uiso 1 1 calc R U
H17C H 0.5760 1.0244 0.3233 0.076 Uiso 1 1 calc R U
C18 C 0.6277(6) 0.8979(3) 0.3412(6) 0.046(2) Uani 1 1 d . .
H18A H 0.6848 0.8856 0.3989 0.070 Uiso 1 1 calc R U
H18B H 0.6525 0.9355 0.3162 0.070 Uiso 1 1 calc R U
H18C H 0.6177 0.8650 0.2944 0.070 Uiso 1 1 calc R U
C19 C 0.4880(7) 0.8005(3) 0.4220(5) 0.0441(18) Uani 1 1 d . .
H19A H 0.5373 0.7861 0.3844 0.066 Uiso 1 1 calc R U
H19B H 0.4208 0.7742 0.4098 0.066 Uiso 1 1 calc R U
H19C H 0.5292 0.7986 0.4889 0.066 Uiso 1 1 calc R U
C20 C 0.2718(6) 0.8671(3) 0.4550(5) 0.0419(18) Uani 1 1 d . .
H20A H 0.2595 0.8242 0.4347 0.063 Uiso 1 1 calc R U
H20B H 0.2003 0.8898 0.4338 0.063 Uiso 1 1 calc R U
H20C H 0.2994 0.8688 0.5238 0.063 Uiso 1 1 calc R U
C21 C -0.1189(5) 0.9665(3) 0.2583(5) 0.0334(16) Uani 1 1 d . .
C22 C -0.1882(6) 1.0023(3) 0.1901(6) 0.0410(18) Uani 1 1 d . .
H22 H -0.2083 0.9892 0.1263 0.049 Uiso 1 1 calc R U
C23 C -0.2298(7) 1.0584(3) 0.2142(7) 0.049(2) Uani 1 1 d . .
H23 H -0.2770 1.0835 0.1666 0.058 Uiso 1 1 calc R U
C24 C -0.2024(7) 1.0766(4) 0.3056(8) 0.054(2) Uani 1 1 d . .
H24 H -0.2320 1.1141 0.3219 0.064 Uiso 1 1 calc R U
C25 C -0.1342(7) 1.0421(4) 0.3731(7) 0.054(2) Uani 1 1 d . .
H25 H -0.1139 1.0559 0.4366 0.065 Uiso 1 1 calc R U
C26 C -0.0929(6) 0.9864(4) 0.3508(6) 0.050(2) Uani 1 1 d . .
H26 H -0.0464 0.9617 0.3994 0.060 Uiso 1 1 calc R U
N1 N -0.0855(5) 0.9078(2) 0.2391(5) 0.0358(15) Uani 1 1 d . .
C27 C 0.0153(6) 0.8970(3) 0.2318(5) 0.0308(15) Uani 1 1 d . .
C28 C 0.0436(5) 0.8323(3) 0.2174(5) 0.0279(14) Uani 1 1 d . .
C29 C 0.1492(5) 0.8224(3) 0.2143(5) 0.0267(14) Uani 1 1 d . .
C30 C 0.2376(5) 0.7885(3) 0.2092(5) 0.0269(14) Uani 1 1 d . .
C31 C 0.3402(5) 0.7818(3) 0.2070(4) 0.0243(13) Uani 1 1 d . .
C32 C -0.1084(8) 0.7697(4) 0.3228(7) 0.062(3) Uani 1 1 d . .
H32A H -0.1591 0.7348 0.3218 0.094 Uiso 1 1 calc R U
H32B H -0.1483 0.8081 0.3273 0.094 Uiso 1 1 calc R U
H32C H -0.0417 0.7661 0.3772 0.094 Uiso 1 1 calc R U
C33 C -0.1867(6) 0.7826(4) 0.1091(7) 0.055(2) Uani 1 1 d . .
H33A H -0.2398 0.7482 0.1027 0.082 Uiso 1 1 calc R U
H33B H -0.1600 0.7852 0.0527 0.082 Uiso 1 1 calc R U
H33C H -0.2250 0.8210 0.1167 0.082 Uiso 1 1 calc R U
C34 C 0.0065(7) 0.6958(3) 0.2049(7) 0.053(2) Uani 1 1 d . .
H34A H 0.0758 0.6922 0.2570 0.080 Uiso 1 1 calc R U
H34B H 0.0256 0.6942 0.1449 0.080 Uiso 1 1 calc R U
H34C H -0.0448 0.6619 0.2080 0.080 Uiso 1 1 calc R U
C35 C 0.3555(8) 0.6724(3) 0.0818(6) 0.060(3) Uani 1 1 d . .
H35A H 0.3828 0.6300 0.0831 0.090 Uiso 1 1 calc R U
H35B H 0.3782 0.6956 0.0333 0.090 Uiso 1 1 calc R U
H35C H 0.2727 0.6723 0.0676 0.090 Uiso 1 1 calc R U
C36 C 0.3966(7) 0.6547(3) 0.2884(6) 0.051(2) Uani 1 1 d . .
H36A H 0.3154 0.6492 0.2806 0.076 Uiso 1 1 calc R U
H36B H 0.4326 0.6712 0.3513 0.076 Uiso 1 1 calc R U
H36C H 0.4309 0.6150 0.2811 0.076 Uiso 1 1 calc R U
C37 C 0.5698(6) 0.7237(3) 0.2172(8) 0.060(3) Uani 1 1 d . .
H37A H 0.6115 0.6848 0.2285 0.090 Uiso 1 1 calc R U
H37B H 0.5974 0.7507 0.2718 0.090 Uiso 1 1 calc R U
H37C H 0.5816 0.7436 0.1612 0.090 Uiso 1 1 calc R U
S1 S 0.11996(13) 0.95205(7) 0.23635(14) 0.0316(4) Uani 1 1 d . .
Si1 Si -0.06395(16) 0.77006(9) 0.21417(16) 0.0365(5) Uani 1 1 d . .
Si2 Si 0.41741(16) 0.70875(8) 0.19855(15) 0.0316(4) Uani 1 1 d . .
U1 U 0.31911(2) 0.89893(2) 0.22341(2) 0.01862(9) Uani 1 1 d . .

loop_
_atom_site_aniso_label
_atom_site_aniso_U_11
_atom_site_aniso_U_22
_atom_site_aniso_U_33
_atom_site_aniso_U_23
_atom_site_aniso_U_13
_atom_site_aniso_U_12
C1 0.036(4) 0.030(3) 0.021(3) 0.002(3) 0.011(3) 0.000(3)
C2 0.038(4) 0.052(4) 0.019(3) 0.008(3) 0.004(3) -0.009(3)
C3 0.038(4) 0.060(5) 0.021(4) 0.010(3) 0.016(3) 0.021(3)
C4 0.059(5) 0.033(3) 0.009(3) 0.002(3) 0.005(3) 0.013(3)
C5 0.036(4) 0.034(3) 0.016(3) -0.002(3) -0.004(3) 0.003(3)
C6 0.077(6) 0.020(3) 0.057(6) 0.004(4) 0.027(5) 0.005(3)
C7 0.052(5) 0.111(7) 0.036(5) 0.018(5) 0.009(4) -0.043(5)
C8 0.056(5) 0.110(7) 0.052(6) 0.036(6) 0.041(5) 0.042(5)
C9 0.106(7) 0.030(4) 0.029(4) -0.015(3) 0.002(5) 0.000(4)
C10 0.040(4) 0.057(5) 0.037(5) 0.008(4) -0.015(4) 0.001(4)
C11 0.034(4) 0.028(3) 0.017(3) -0.005(3) 0.002(3) 0.003(3)
C12 0.044(4) 0.028(3) 0.020(3) -0.003(3) -0.008(3) -0.010(3)
C13 0.017(3) 0.048(4) 0.023(3) -0.009(3) -0.004(3) -0.007(3)
C14 0.030(3) 0.029(3) 0.019(3) 0.000(3) 0.000(3) 0.001(3)
C15 0.038(4) 0.028(3) 0.019(3) -0.002(3) 0.008(3) -0.006(3)
C16 0.060(5) 0.036(4) 0.034(4) -0.018(3) -0.005(4) 0.014(4)
C17 0.063(5) 0.045(4) 0.035(4) 0.001(4) -0.001(4) -0.026(4)
C18 0.030(4) 0.071(6) 0.035(4) 0.000(4) 0.004(4) -0.001(3)
C19 0.056(5) 0.042(4) 0.031(4) 0.007(4) 0.008(4) 0.012(4)
C20 0.048(5) 0.043(4) 0.035(4) -0.002(4) 0.012(4) -0.006(3)
C21 0.022(3) 0.039(4) 0.041(4) -0.002(3) 0.011(3) -0.006(3)
C22 0.034(4) 0.048(4) 0.042(4) -0.008(4) 0.012(3) -0.012(3)
C23 0.038(4) 0.031(4) 0.076(7) 0.009(4) 0.015(4) 0.000(3)
C24 0.037(4) 0.038(4) 0.091(8) -0.012(5) 0.026(5) -0.003(4)
C25 0.058(5) 0.054(5) 0.053(6) -0.019(4) 0.017(5) 0.002(4)
C26 0.034(4) 0.061(5) 0.045(5) -0.012(4) -0.006(4) 0.010(4)
N1 0.020(3) 0.039(3) 0.052(4) -0.014(3) 0.016(3) -0.003(2)
C27 0.027(4) 0.037(4) 0.028(4) -0.006(3) 0.006(3) -0.001(3)
C28 0.017(3) 0.035(3) 0.034(4) -0.005(3) 0.010(3) -0.004(2)
C29 0.030(3) 0.017(3) 0.032(4) -0.005(3) 0.006(3) -0.003(2)
C30 0.033(4) 0.019(3) 0.027(3) 0.001(3) 0.004(3) -0.006(2)
C31 0.021(3) 0.030(3) 0.022(3) 0.000(3) 0.005(3) -0.001(2)
C32 0.071(6) 0.068(6) 0.065(6) 0.005(5) 0.046(5) -0.013(5)
C33 0.027(4) 0.054(5) 0.082(7) -0.024(5) 0.013(4) -0.008(3)
C34 0.048(5) 0.035(4) 0.083(7) -0.011(4) 0.028(5) -0.012(3)
C35 0.094(7) 0.029(4) 0.051(6) -0.003(4) 0.009(5) 0.012(4)
C36 0.066(5) 0.032(4) 0.060(6) 0.016(4) 0.027(5) 0.008(4)
C37 0.044(5) 0.033(4) 0.107(9) -0.001(5) 0.028(5) 0.008(3)
S1 0.0210(8) 0.0277(8) 0.0489(11) -0.0100(8) 0.0144(8) -0.0020(6)
Si1 0.0297(10) 0.0356(10) 0.0491(13) -0.0061(10) 0.0192(10) -0.0101(8)
Si2 0.0317(10) 0.0229(8) 0.0410(11) 0.0028(8) 0.0116(9) 0.0033(7)
U1 0.01696(13) 0.02124(13) 0.01640(13) -0.00144(9) 0.00254(9) -0.00126(8)

loop_
_atom_type_symbol
_atom_type_description
_atom_type_scat_dispersion_real
_atom_type_scat_dispersion_imag
_atom_type_scat_source
C C 0.0033 0.0016 'International Tables Vol C Tables 4.2.6.8 and 6.1.1.4'
H H 0.0000 0.0000 'International Tables Vol C Tables 4.2.6.8 and 6.1.1.4'
N N 0.0061 0.0033 'International Tables Vol C Tables 4.2.6.8 and 6.1.1.4'
S S 0.1246 0.1234 'International Tables Vol C Tables 4.2.6.8 and 6.1.1.4'
Si Si 0.0817 0.0704 'International Tables Vol C Tables 4.2.6.8 and 6.1.1.4'
U U -9.6767 9.6646 'International Tables Vol C Tables 4.2.6.8 and 6.1.1.4'

loop_
_geom_angle_atom_site_label_1
_geom_angle_atom_site_label_2
_geom_angle_atom_site_label_3
_geom_angle
C2 C1 C5 107.3(6)
C2 C1 C6 126.4(6)
C5 C1 C6 126.0(6)
C2 C1 U1 75.7(4)
C5 C1 U1 75.7(4)
C6 C1 U1 119.6(5)
C3 C2 C1 108.4(6)
C3 C2 C7 125.0(8)
C1 C2 C7 126.3(7)
C3 C2 U1 75.6(4)
C1 C2 U1 74.1(4)
C7 C2 U1 122.3(5)
C4 C3 C2 108.0(6)
C4 C3 C8 125.7(7)
C2 C3 C8 126.0(8)
C4 C3 U1 75.6(4)
C2 C3 U1 74.7(4)
C8 C3 U1 121.0(5)
C3 C4 C5 109.0(6)
C3 C4 C9 128.8(7)
C5 C4 C9 121.8(7)
C3 C4 U1 75.0(4)
C5 C4 U1 74.4(4)
C9 C4 U1 122.3(5)
C4 C5 C1 107.3(6)
C4 C5 C10 125.9(6)
C1 C5 C10 126.5(6)
C4 C5 U1 75.8(4)
C1 C5 U1 74.0(4)
C10 C5 U1 121.1(5)
C1 C6 H6A 109.5
C1 C6 H6B 109.5
H6A C6 H6B 109.5
C1 C6 H6C 109.5
H6A C6 H6C 109.5
H6B C6 H6C 109.5
C2 C7 H7A 109.5
C2 C7 H7B 109.5
H7A C7 H7B 109.5
C2 C7 H7C 109.5
H7A C7 H7C 109.5
H7B C7 H7C 109.5
C3 C8 H8A 109.5
C3 C8 H8B 109.5
H8A C8 H8B 109.5
C3 C8 H8C 109.5
H8A C8 H8C 109.5
H8B C8 H8C 109.5
C4 C9 H9A 109.5
C4 C9 H9B 109.5
H9A C9 H9B 109.5
C4 C9 H9C 109.5
H9A C9 H9C 109.5
H9B C9 H9C 109.5
C5 C10 H10A 109.5
C5 C10 H10B 109.5
H10A C10 H10B 109.5
C5 C10 H10C 109.5
H10A C10 H10C 109.5
H10B C10 H10C 109.5
C12 C11 C15 108.6(6)
C12 C11 C16 124.6(6)
C15 C11 C16 126.0(7)
C12 C11 U1 75.5(4)
C15 C11 U1 73.6(4)
C16 C11 U1 125.0(4)
C11 C12 C13 108.7(6)
C11 C12 C17 123.2(7)
C13 C12 C17 127.3(7)
C11 C12 U1 75.0(4)
C13 C12 U1 74.3(4)
C17 C12 U1 124.9(5)
C14 C13 C12 106.9(6)
C14 C13 C18 126.3(6)
C12 C13 C18 126.6(6)
C14 C13 U1 74.1(3)
C12 C13 U1 75.8(4)
C18 C13 U1 119.8(5)
C15 C14 C13 109.4(5)
C15 C14 C19 125.1(6)
C13 C14 C19 124.8(6)
C15 C14 U1 75.0(4)
C13 C14 U1 75.8(4)
C19 C14 U1 123.4(4)
C14 C15 C11 106.4(6)
C14 C15 C20 126.8(6)
C11 C15 C20 126.5(6)
C14 C15 U1 74.8(4)
C11 C15 U1 76.0(4)
C20 C15 U1 119.8(4)
C11 C16 H16A 109.5
C11 C16 H16B 109.5
H16A C16 H16B 109.5
C11 C16 H16C 109.5
H16A C16 H16C 109.5
H16B C16 H16C 109.5
C12 C17 H17A 109.5
C12 C17 H17B 109.5
H17A C17 H17B 109.5
C12 C17 H17C 109.5
H17A C17 H17C 109.5
H17B C17 H17C 109.5
C13 C18 H18A 109.5
C13 C18 H18B 109.5
H18A C18 H18B 109.5
C13 C18 H18C 109.5
H18A C18 H18C 109.5
H18B C18 H18C 109.5
C14 C19 H19A 109.5
C14 C19 H19B 109.5
H19A C19 H19B 109.5
C14 C19 H19C 109.5
H19A C19 H19C 109.5
H19B C19 H19C 109.5
C15 C20 H20A 109.5
C15 C20 H20B 109.5
H20A C20 H20B 109.5
C15 C20 H20C 109.5
H20A C20 H20C 109.5
H20B C20 H20C 109.5
C22 C21 C26 118.5(7)
C22 C21 N1 121.9(7)
C26 C21 N1 119.2(7)
C21 C22 C23 120.1(8)
C21 C22 H22 119.9
C23 C22 H22 119.9
C24 C23 C22 119.9(8)
C24 C23 H23 120.0
C22 C23 H23 120.0
C25 C24 C23 120.5(8)
C25 C24 H24 119.7
C23 C24 H24 119.7
C24 C25 C26 120.4(8)
C24 C25 H25 119.8
C26 C25 H25 119.8
C21 C26 C25 120.5(8)
C21 C26 H26 119.8
C25 C26 H26 119.8
C27 N1 C21 121.7(6)
N1 C27 C28 116.9(6)
N1 C27 S1 125.8(5)
C28 C27 S1 117.3(5)
C29 C28 C27 115.4(5)
C29 C28 Si1 124.6(5)
C27 C28 Si1 119.8(5)
C28 C29 C30 155.6(6)
C28 C29 U1 131.4(4)
C30 C29 U1 72.9(4)
C31 C30 C29 152.9(6)
C31 C30 U1 75.3(4)
C29 C30 U1 77.6(3)
C30 C31 Si2 128.4(5)
C30 C31 U1 76.0(4)
Si2 C31 U1 155.5(3)
Si1 C32 H32A 109.5
Si1 C32 H32B 109.5
H32A C32 H32B 109.5
Si1 C32 H32C 109.5
H32A C32 H32C 109.5
H32B C32 H32C 109.5
Si1 C33 H33A 109.5
Si1 C33 H33B 109.5
H33A C33 H33B 109.5
Si1 C33 H33C 109.5
H33A C33 H33C 109.5
H33B C33 H33C 109.5
Si1 C34 H34A 109.5
Si1 C34 H34B 109.5
H34A C34 H34B 109.5
Si1 C34 H34C 109.5
H34A C34 H34C 109.5
H34B C34 H34C 109.5
Si2 C35 H35A 109.5
Si2 C35 H35B 109.5
H35A C35 H35B 109.5
Si2 C35 H35C 109.5
H35A C35 H35C 109.5
H35B C35 H35C 109.5
Si2 C36 H36A 109.5
Si2 C36 H36B 109.5
H36A C36 H36B 109.5
Si2 C36 H36C 109.5
H36A C36 H36C 109.5
H36B C36 H36C 109.5
Si2 C37 H37A 109.5
Si2 C37 H37B 109.5
H37A C37 H37B 109.5
Si2 C37 H37C 109.5
H37A C37 H37C 109.5
H37B C37 H37C 109.5
C27 S1 U1 111.6(2)
C32 Si1 C34 108.7(4)
C32 Si1 C33 111.2(4)
C34 Si1 C33 110.7(4)
C32 Si1 C28 111.0(4)
C34 Si1 C28 106.8(3)
C33 Si1 C28 108.4(3)
C36 Si2 C37 110.0(4)
C36 Si2 C35 107.1(4)
C37 Si2 C35 110.5(5)
C36 Si2 C31 108.6(3)
C37 Si2 C31 110.7(3)
C35 Si2 C31 109.8(3)
C31 U1 C30 28.64(19)
C31 U1 C29 58.13(19)
C30 U1 C29 29.49(19)
C31 U1 C1 125.0(2)
C30 U1 C1 125.1(2)
C29 U1 C1 115.2(2)
C31 U1 C14 77.07(19)
C30 U1 C14 87.09(19)
C29 U1 C14 98.3(2)
C1 U1 C14 145.98(19)
C31 U1 C15 94.39(18)
C30 U1 C15 90.61(19)
C29 U1 C15 86.8(2)
C1 U1 C15 140.42(18)
C14 U1 C15 30.3(2)
C31 U1 C2 111.3(2)
C30 U1 C2 127.8(2)
C29 U1 C2 135.3(2)
C1 U1 C2 30.2(2)
C14 U1 C2 122.9(2)
C15 U1 C2 137.6(2)
C31 U1 C5 100.62(19)
C30 U1 C5 94.9(2)
C29 U1 C5 87.6(2)
C1 U1 C5 30.36(19)
C14 U1 C5 171.1(2)
C15 U1 C5 158.0(2)
C2 U1 C5 49.6(2)
C31 U1 C13 93.63(19)
C30 U1 C13 112.6(2)
C29 U1 C13 128.3(2)
C1 U1 C13 116.4(2)
C14 U1 C13 30.1(2)
C15 U1 C13 50.2(2)
C2 U1 C13 93.6(2)
C5 U1 C13 143.1(2)
C31 U1 C3 81.9(2)
C30 U1 C3 99.2(2)
C29 U1 C3 115.0(2)
C1 U1 C3 49.62(19)
C14 U1 C3 121.8(2)
C15 U1 C3 150.3(2)
C2 U1 C3 29.7(2)
C5 U1 C3 49.3(2)
C13 U1 C3 100.4(2)
C31 U1 C11 123.80(19)
C30 U1 C11 119.9(2)
C29 U1 C11 108.3(2)
C1 U1 C11 110.27(19)
C14 U1 C11 49.38(19)
C15 U1 C11 30.38(17)
C2 U1 C11 111.6(2)
C5 U1 C11 134.94(19)
C13 U1 C11 49.4(2)
C3 U1 C11 136.7(2)
C31 U1 C4 75.7(2)
C30 U1 C4 80.9(2)
C29 U1 C4 88.1(2)
C1 U1 C4 49.40(19)
C14 U1 C4 143.1(2)
C15 U1 C4 170.13(19)
C2 U1 C4 48.8(2)
C5 U1 C4 29.7(2)
C13 U1 C4 129.0(2)
C3 U1 C4 29.5(2)
C11 U1 C4 159.0(2)

loop_
_geom_bond_atom_site_label_1
_geom_bond_atom_site_label_2
_geom_bond_distance
C1 C2 1.415(9)
C1 C5 1.423(9)
C1 C6 1.505(9)
C1 U1 2.705(6)
C2 C3 1.401(10)
C2 C7 1.508(10)
C2 U1 2.726(7)
C3 C4 1.396(11)
C3 C8 1.515(10)
C3 U1 2.737(7)
C4 C5 1.404(9)
C4 C9 1.503(9)
C4 U1 2.745(7)
C5 C10 1.512(9)
C5 U1 2.727(6)
C6 H6A 0.9800
C6 H6B 0.9800
C6 H6C 0.9800
C7 H7A 0.9800
C7 H7B 0.9800
C7 H7C 0.9800
C8 H8A 0.9800
C8 H8B 0.9800
C8 H8C 0.9800
C9 H9A 0.9800
C9 H9B 0.9800
C9 H9C 0.9800
C10 H10A 0.9800
C10 H10B 0.9800
C10 H10C 0.9800
C11 C12 1.400(10)
C11 C15 1.431(8)
C11 C16 1.497(9)
C11 U1 2.744(6)
C12 C13 1.417(9)
C12 C17 1.502(9)
C12 U1 2.752(6)
C13 C14 1.416(9)
C13 C18 1.493(10)
C13 U1 2.733(6)
C14 C15 1.416(9)
C14 C19 1.510(9)
C14 U1 2.711(6)
C15 C20 1.498(10)
C15 U1 2.714(7)
C16 H16A 0.9800
C16 H16B 0.9800
C16 H16C 0.9800
C17 H17A 0.9800
C17 H17B 0.9800
C17 H17C 0.9800
C18 H18A 0.9800
C18 H18B 0.9800
C18 H18C 0.9800
C19 H19A 0.9800
C19 H19B 0.9800
C19 H19C 0.9800
C20 H20A 0.9800
C20 H20B 0.9800
C20 H20C 0.9800
C21 C22 1.369(10)
C21 C26 1.384(11)
C21 N1 1.395(8)
C22 C23 1.406(11)
C22 H22 0.9500
C23 C24 1.359(13)
C23 H23 0.9500
C24 C25 1.340(12)
C24 H24 0.9500
C25 C26 1.389(11)
C25 H25 0.9500
C26 H26 0.9500
N1 C27 1.295(9)
C27 C28 1.480(8)
C27 S1 1.744(7)
C28 C29 1.329(8)
C28 Si1 1.884(6)
C29 C30 1.333(9)
C29 U1 2.645(6)
C30 C31 1.279(9)
C30 U1 2.589(6)
C31 Si2 1.873(6)
C31 U1 2.581(6)
C32 Si1 1.835(9)
C32 H32A 0.9800
C32 H32B 0.9800
C32 H32C 0.9800
C33 Si1 1.861(9)
C33 H33A 0.9800
C33 H33B 0.9800
C33 H33C 0.9800
C34 Si1 1.856(8)
C34 H34A 0.9800
C34 H34B 0.9800
C34 H34C 0.9800
C35 Si2 1.859(9)
C35 H35A 0.9800
C35 H35B 0.9800
C35 H35C 0.9800
C36 Si2 1.845(8)
C36 H36A 0.9800
C36 H36B 0.9800
C36 H36C 0.9800
C37 Si2 1.846(8)
C37 H37A 0.9800
C37 H37B 0.9800
C37 H37C 0.9800
S1 U1 2.762(2)
